data_2217025
loop_
_publ_author_name
'Wang, De-Hui'
'Yu, Yao-Ming'
'Chen, Jian-Hua'
'Fu, Wen-Fu'

_publ_section_title
;
 7-Acetylamino-2,4-dimethyl-1,8-naphthyridine
;
_journal_coeditor_code ER2027
_journal_issue 1
_journal_name_full 'Acta Crystallographica Section E'
_journal_page_first o112
_journal_page_last o112
_journal_paper_doi 10.1107/S1600536807042948
_journal_volume 64
_journal_year 2008
_chemical_formula_iupac 'C12 H13 N3 O'
_chemical_formula_moiety 'C12 H13 N3 O'
_chemical_formula_sum 'C12 H13 N3 O'
_chemical_formula_weight 215.25
_chemical_name_systematic 7-Acetylamino-2,4-dimethyl-1,8-naphthyridine
_space_group_IT_number 14
_symmetry_cell_setting monoclinic
_symmetry_space_group_name_Hall '-P 2yn'
_symmetry_space_group_name_H-M 'P 1 21/n 1'
_atom_sites_solution_hydrogens geom
_atom_sites_solution_primary direct
_atom_sites_solution_secondary difmap
_audit_creation_method SHELXL-97
_cell_angle_alpha 90.00
_cell_angle_beta 91.883(14)
_cell_angle_gamma 90.00
_cell_formula_units_Z 4
_cell_length_a 7.970(8)
_cell_length_b 7.309(7)
_cell_length_c 19.071(18)
_cell_measurement_reflns_used 1274
_cell_measurement_temperature 298(2)
_cell_measurement_theta_max 25.19
_cell_measurement_theta_min 2.74
_cell_volume 1110.3(19)
_computing_cell_refinement 'SAINT (Bruker, 2000)'
_computing_data_collection 'SMART (Bruker, 2000)'
_computing_data_reduction 'SAINT (Bruker, 2000)'
_computing_molecular_graphics 'DIAMOND (Bergerhoff, 1996) and XP (Bruker, 2000)'
_computing_publication_material 'SHELXTL (Sheldrick, 2000)'
_computing_structure_refinement 'SHELXL97 (Sheldrick, 1997)'
_computing_structure_solution 'SHELXS97 (Sheldrick, 1997)'
_diffrn_ambient_temperature 298(2)
_diffrn_detector_area_resol_mean 10
_diffrn_measured_fraction_theta_full 0.999
_diffrn_measured_fraction_theta_max 0.999
_diffrn_measurement_device_type 'SMART 1K CCD'
_diffrn_measurement_method '\f and \w scans'
_diffrn_radiation_monochromator graphite
_diffrn_radiation_source 'fine-focus sealed tube'
_diffrn_radiation_type MoK\a
_diffrn_radiation_wavelength 0.71073
_diffrn_reflns_av_R_equivalents 0.0357
_diffrn_reflns_av_sigmaI/netI 0.0445
_diffrn_reflns_limit_h_max 9
_diffrn_reflns_limit_h_min -9
_diffrn_reflns_limit_k_max 8
_diffrn_reflns_limit_k_min -8
_diffrn_reflns_limit_l_max 22
_diffrn_reflns_limit_l_min -18
_diffrn_reflns_number 5375
_diffrn_reflns_theta_full 25.01
_diffrn_reflns_theta_max 25.01
_diffrn_reflns_theta_min 2.14
_diffrn_standards_number 0
_exptl_absorpt_coefficient_mu 0.086
_exptl_absorpt_correction_T_max 0.980
_exptl_absorpt_correction_T_min 0.970
_exptl_absorpt_correction_type multi-scan
_exptl_absorpt_process_details '(SADABS; Sheldrick, 2002)'
_exptl_crystal_colour 'pale yellow'
_exptl_crystal_density_diffrn 1.288
_exptl_crystal_density_method 'not measured'
_exptl_crystal_description block
_exptl_crystal_F_000 456.0
_exptl_crystal_size_max 0.52
_exptl_crystal_size_mid 0.36
_exptl_crystal_size_min 0.24
_refine_diff_density_max 0.265
_refine_diff_density_min -0.187
_refine_ls_extinction_method none
_refine_ls_goodness_of_fit_ref 1.020
_refine_ls_hydrogen_treatment constr
_refine_ls_matrix_type full
_refine_ls_number_parameters 145
_refine_ls_number_reflns 1959
_refine_ls_number_restraints 0
_refine_ls_restrained_S_all 1.020
_refine_ls_R_factor_all 0.0877
_refine_ls_R_factor_gt 0.0480
_refine_ls_shift/su_max 0.000
_refine_ls_shift/su_mean 0.000
_refine_ls_structure_factor_coef Fsqd
_refine_ls_weighting_details 'calc w=1/[\s^2^(Fo^2^)+(0.0724P)^2^+0.2527P] where P=(Fo^2^+2Fc^2^)/3'
_refine_ls_weighting_scheme calc
_refine_ls_wR_factor_gt 0.1217
_refine_ls_wR_factor_ref 0.1528
_reflns_number_gt 1169
_reflns_number_total 1959
_reflns_threshold_expression I>2\s(I)
_cod_data_source_file er2027.cif
_cod_data_source_block I
_cod_original_cell_volume 1110.4(18)
_cod_original_sg_symbol_H-M 'P 21/n'
_cod_database_code 2217025
_cod_database_fobs_code 2217025

loop_
_symmetry_equiv_pos_as_xyz
'x, y, z'
'-x+1/2, y+1/2, -z+1/2'
'-x, -y, -z'
'x-1/2, -y-1/2, z-1/2'

loop_
_atom_site_type_symbol
_atom_site_label
_atom_site_fract_x
_atom_site_fract_y
_atom_site_fract_z
_atom_site_U_iso_or_equiv
_atom_site_adp_type
_atom_site_calc_flag
_atom_site_refinement_flags
_atom_site_occupancy
N N1 0.8038(2) 0.1591(3) 0.16857(10) 0.0416(5) Uani d . 1
N N2 0.6692(2) -0.1164(3) 0.15749(10) 0.0443(6) Uani d . 1
N N3 0.9292(3) 0.4340(3) 0.18935(10) 0.0483(6) Uani d . 1
H H3 0.8956 0.4199 0.2314 0.058 Uiso calc R 1
O O1 1.0871(3) 0.6171(3) 0.12288(10) 0.0856(8) Uani d . 1
C C1 0.7455(3) 0.0253(3) 0.12480(11) 0.0391(6) Uani d . 1
C C2 0.6113(3) -0.2514(4) 0.11782(13) 0.0480(7) Uani d . 1
C C3 0.6280(3) -0.2537(4) 0.04464(14) 0.0546(7) Uani d . 1
H H3A 0.5891 -0.3546 0.0192 0.066 Uiso calc R 1
C C4 0.6991(3) -0.1130(4) 0.01004(12) 0.0472(7) Uani d . 1
C C5 0.7602(3) 0.0348(3) 0.05134(12) 0.0410(6) Uani d . 1
C C6 0.8324(3) 0.1936(4) 0.02437(13) 0.0498(7) Uani d . 1
H H6 0.8425 0.2063 -0.0238 0.060 Uiso calc R 1
C C7 0.8875(3) 0.3283(4) 0.06768(13) 0.0519(7) Uani d . 1
H H7 0.9331 0.4351 0.0499 0.062 Uiso calc R 1
C C8 0.8742(3) 0.3032(3) 0.14080(12) 0.0415(6) Uani d . 1
C C9 0.5235(4) -0.4030(4) 0.15366(15) 0.0654(8) Uani d . 1
H H9A 0.5582 -0.4054 0.2023 0.098 Uiso calc R 1
H H9B 0.5514 -0.5173 0.1322 0.098 Uiso calc R 1
H H9C 0.4045 -0.3839 0.1496 0.098 Uiso calc R 1
C C10 0.7102(4) -0.1127(4) -0.06836(13) 0.0670(9) Uani d . 1
H H10A 0.6876 -0.2334 -0.0861 0.100 Uiso calc R 1
H H10B 0.8208 -0.0758 -0.0809 0.100 Uiso calc R 1
H H10C 0.6291 -0.0287 -0.0882 0.100 Uiso calc R 1
C C11 1.0292(3) 0.5810(4) 0.17874(14) 0.0531(7) Uani d . 1
C C12 1.0655(4) 0.6957(4) 0.24196(16) 0.0728(9) Uani d . 1
H H12A 1.1689 0.7605 0.2364 0.109 Uiso calc R 1
H H12B 1.0749 0.6188 0.2827 0.109 Uiso calc R 1
H H12C 0.9759 0.7818 0.2475 0.109 Uiso calc R 1

loop_
_atom_site_aniso_label
_atom_site_aniso_U_11
_atom_site_aniso_U_22
_atom_site_aniso_U_33
_atom_site_aniso_U_12
_atom_site_aniso_U_13
_atom_site_aniso_U_23
N1 0.0491(12) 0.0434(12) 0.0325(11) -0.0017(10) 0.0048(9) 0.0003(10)
N2 0.0509(12) 0.0426(13) 0.0394(12) 0.0014(10) 0.0001(9) 0.0032(10)
N3 0.0605(13) 0.0505(14) 0.0348(11) -0.0094(11) 0.0131(10) -0.0031(10)
O1 0.1048(17) 0.1011(18) 0.0518(13) -0.0489(14) 0.0190(12) 0.0028(12)
C1 0.0413(13) 0.0436(15) 0.0323(13) 0.0071(11) 0.0007(10) -0.0007(11)
C2 0.0502(15) 0.0443(16) 0.0490(16) 0.0052(12) -0.0052(13) 0.0001(13)
C3 0.0593(17) 0.0520(18) 0.0515(17) 0.0047(14) -0.0120(14) -0.0105(14)
C4 0.0478(15) 0.0560(17) 0.0376(14) 0.0117(13) -0.0033(11) -0.0068(13)
C5 0.0408(13) 0.0503(16) 0.0318(13) 0.0076(12) 0.0005(10) 0.0005(12)
C6 0.0562(15) 0.0649(18) 0.0285(13) 0.0037(14) 0.0053(11) 0.0025(13)
C7 0.0626(17) 0.0556(17) 0.0381(14) -0.0031(14) 0.0096(12) 0.0073(13)
C8 0.0463(14) 0.0448(15) 0.0339(13) 0.0024(12) 0.0073(11) 0.0011(12)
C9 0.073(2) 0.0542(19) 0.069(2) -0.0094(15) -0.0014(16) 0.0020(15)
C10 0.078(2) 0.085(2) 0.0372(15) 0.0111(17) -0.0053(14) -0.0135(15)
C11 0.0555(16) 0.0564(18) 0.0479(16) -0.0107(14) 0.0118(13) 0.0033(14)
C12 0.087(2) 0.068(2) 0.065(2) -0.0249(18) 0.0199(16) -0.0170(16)

loop_
_atom_type_symbol
_atom_type_description
_atom_type_scat_dispersion_real
_atom_type_scat_dispersion_imag
_atom_type_scat_source
C C 0.0033 0.0016 'International Tables Vol C Tables 4.2.6.8 and 6.1.1.4'
H H 0.0000 0.0000 'International Tables Vol C Tables 4.2.6.8 and 6.1.1.4'
N N 0.0061 0.0033 'International Tables Vol C Tables 4.2.6.8 and 6.1.1.4'
O O 0.0106 0.0060 'International Tables Vol C Tables 4.2.6.8 and 6.1.1.4'
Zn Zn 0.2839 1.4301 'International Tables Vol C Tables 4.2.6.8 and 6.1.1.4'

loop_
_geom_angle_atom_site_label_1
_geom_angle_atom_site_label_2
_geom_angle_atom_site_label_3
_geom_angle
_geom_angle_publ_flag
C8 N1 C1 118.2(2) yes
C2 N2 C1 117.4(2) yes
C11 N3 C8 128.2(2) yes
C11 N3 H3 115.9 yes
C8 N3 H3 115.9 yes
N1 C1 N2 114.5(2) yes
N1 C1 C5 122.5(2) yes
N2 C1 C5 123.0(2) yes
N2 C2 C3 122.4(2) yes
N2 C2 C9 117.0(2) yes
C3 C2 C9 120.5(2) ?
C4 C3 C2 121.9(2) ?
C4 C3 H3A 119.0 ?
C2 C3 H3A 119.0 ?
C3 C4 C5 116.7(2) ?
C3 C4 C10 121.7(2) ?
C5 C4 C10 121.6(3) ?
C6 C5 C1 117.0(2) ?
C6 C5 C4 124.5(2) ?
C1 C5 C4 118.5(2) ?
C7 C6 C5 120.6(2) ?
C7 C6 H6 119.7 ?
C5 C6 H6 119.7 ?
C6 C7 C8 118.4(2) ?
C6 C7 H7 120.8 ?
C8 C7 H7 120.8 ?
N1 C8 N3 114.4(2) yes
N1 C8 C7 123.3(2) yes
N3 C8 C7 122.3(2) yes
C2 C9 H9A 109.5 ?
C2 C9 H9B 109.5 ?
H9A C9 H9B 109.5 ?
C2 C9 H9C 109.5 ?
H9A C9 H9C 109.5 ?
H9B C9 H9C 109.5 ?
C4 C10 H10A 109.5 ?
C4 C10 H10B 109.5 ?
H10A C10 H10B 109.5 ?
C4 C10 H10C 109.5 ?
H10A C10 H10C 109.5 ?
H10B C10 H10C 109.5 ?
O1 C11 N3 123.3(3) yes
O1 C11 C12 121.6(3) yes
N3 C11 C12 115.1(2) yes
C11 C12 H12A 109.5 ?
C11 C12 H12B 109.5 ?
H12A C12 H12B 109.5 ?
C11 C12 H12C 109.5 ?
H12A C12 H12C 109.5 ?
H12B C12 H12C 109.5 ?

loop_
_geom_bond_atom_site_label_1
_geom_bond_atom_site_label_2
_geom_bond_distance
_geom_bond_publ_flag
N1 C8 1.313(3) yes
N1 C1 1.357(3) yes
N2 C2 1.318(3) yes
N2 C1 1.363(3) yes
N3 C11 1.357(3) yes
N3 C8 1.392(3) yes
N3 H3 0.8600 ?
O1 C11 1.204(3) yes
C1 C5 1.411(3) ?
C2 C3 1.406(4) ?
C2 C9 1.488(4) ?
C3 C4 1.356(4) ?
C3 H3A 0.9300 ?
C4 C5 1.414(3) ?
C4 C10 1.501(4) ?
C5 C6 1.401(3) ?
C6 C7 1.349(4) ?
C6 H6 0.9300 ?
C7 C8 1.414(3) ?
C7 H7 0.9300 ?
C9 H9A 0.9600 ?
C9 H9B 0.9600 ?
C9 H9C 0.9600 ?
C10 H10A 0.9600 ?
C10 H10B 0.9600 ?
C10 H10C 0.9600 ?
C11 C12 1.489(4) ?
C12 H12A 0.9600 ?
C12 H12B 0.9600 ?
C12 H12C 0.9600 ?

loop_
_cod_related_entry_id
_cod_related_entry_database
_cod_related_entry_code
1 ChemSpider 709980
